data_4519021
loop_
_publ_author_name
'Huke, Cameron D.'
'Taylor, Laurence J.'
'Argent, Stephen P.'
'Kays, Deborah L.'

_publ_section_title
;
 Catalyst-free Hydrophosphinylation of Isocyanates and Isothiocyanates
 under Low-Added-Solvent Conditions
;
_journal_issue 32
_journal_name_full 'ACS Sustainable Chemistry &amp; Engineering'
_journal_page_first 10704
_journal_page_last 10709
_journal_paper_doi 10.1021/acssuschemeng.1c02907
_journal_volume 9
_journal_year 2021
_chemical_formula_moiety 'C16 H18 N O2 P'
_chemical_formula_sum 'C16 H18 N O2 P'
_chemical_formula_weight 287.28
_space_group_crystal_system triclinic
_space_group_IT_number 2
_space_group_name_Hall '-P 1'
_space_group_name_H-M_alt 'P -1'
_atom_sites_solution_hydrogens mixed
_atom_sites_solution_primary dual
_atom_sites_solution_secondary difmap
_audit_creation_date 2021-02-18
_audit_creation_method
;
Olex2 1.3
(compiled 2020.11.12 svn.r5f609507 for OlexSys, GUI svn.r6226)
;
_cell_angle_alpha 108.1640(10)
_cell_angle_beta 109.2100(10)
_cell_angle_gamma 94.7470(10)
_cell_formula_units_Z 8
_cell_length_a 13.2516(2)
_cell_length_b 14.6070(2)
_cell_length_c 17.4270(3)
_cell_measurement_reflns_used 35435
_cell_measurement_temperature 120(2)
_cell_measurement_theta_max 72.5440
_cell_measurement_theta_min 3.5840
_cell_volume 2961.45(9)
_computing_cell_refinement 'CrysAlisPro 1.171.40.82a (Rigaku OD, 2020)'
_computing_data_collection 'CrysAlisPro 1.171.40.82a (Rigaku OD, 2020)'
_computing_data_reduction 'CrysAlisPro 1.171.40.82a (Rigaku OD, 2020)'
_computing_molecular_graphics 'Olex2 1.3 (Dolomanov et al., 2009)'
_computing_publication_material 'Olex2 1.3 (Dolomanov et al., 2009)'
_computing_structure_refinement 'SHELXL 2018/3 (Sheldrick, 2015)'
_computing_structure_solution 'SHELXT 2018/2 (Sheldrick, 2018)'
_diffrn_ambient_environment 'N2 gas'
_diffrn_ambient_temperature 120(2)
_diffrn_crystal_treatment 'flash frozen in gaseous N2'
_diffrn_detector 'CCD area detector'
_diffrn_detector_area_resol_mean 4.2207
_diffrn_detector_type 'Agilent Diffraction Titan S2 detector'
_diffrn_measured_fraction_theta_full 0.999
_diffrn_measured_fraction_theta_max 0.980
_diffrn_measurement_details
;
List of Runs (angles in degrees, time in seconds):

  # Type    Start    End  Width  t~exp~   \w     \q     \k     \f   Frames
--------------------------------------------------------------------------
  1  \w     -7.00  19.00   1.00    3.50    --   30.00  93.00  -0.20   26
  2  \w    -12.00  13.00   1.00    3.50    --   30.00 103.00 -66.22   25
  3  \w     -1.00  24.00   1.00    3.50    --   30.00  75.00 130.61   25
  4  \w   -114.00 -23.00   1.00    3.50    --  -42.12 -38.00 120.00   91
  5  \w     20.00 109.00   1.00    3.50    --   42.12  38.00-120.00   89
  6  \w     27.00  96.00   1.00    3.50    --   42.12-125.00-180.00   69
  7  \w     29.00  96.00   1.00    3.50    --   42.12-125.00 -90.00   67
  8  \w     13.00  38.00   1.00    3.50    --   46.00  82.00-168.88   25
  9  \w     13.00  38.00   1.00    3.50    --   46.00  81.00 131.01   25
 10  \w     13.00  40.00   1.00    3.50    --   46.00  82.00  61.15   27
 11  \w     15.00  42.00   1.00    3.50    --   46.00  81.00-126.62   27
 12  \w     13.00  42.00   1.00    3.50    --   46.00  82.00 -47.24   29
 13  \w     24.00  51.00   1.00    3.50    --   54.00  74.00  23.65   27
 14  \w     65.00 127.00   1.00    3.50    --   54.00  74.00  23.65   62
 15  \w     81.00 125.00   1.00    3.50    --   58.00  72.00 -42.51   44
 16  \w     31.00  79.00   1.00    3.50    --   58.00  72.00 -42.51   48
 17  \w     27.00  54.00   1.00    3.50    --   58.00  74.00 110.41   27
 18  \w     90.00 133.00   1.00    3.50    --   62.00  74.00-124.41   43
 19  \w     33.00  60.00   1.00    3.50    --   62.00  74.00-124.41   27
 20  \w    107.00 134.00   1.00    3.50    --   66.00  73.00  45.01   27
 21  \w     37.00  64.00   1.00    3.50    --   66.00  73.00  45.01   27
 22  \w     37.00  64.00   1.00    3.50    --   66.00  73.00 -86.67   27
 23  \w    104.00 131.00   1.00    3.50    --   66.00  73.00 -86.67   27
 24  \w     35.00  61.00   1.00    3.50    --   66.00  74.00 -24.59   26
 25  \w     36.00  63.00   1.00    3.50    --   66.00  73.00 121.55   27
 26  \w     40.00  69.00   1.00    3.50    --   70.00  72.00-160.86   29
 27  \w     40.00  73.00   1.00    3.50    --   70.00  73.00 172.61   33
 28  \w     41.00  77.00   1.00    3.50    --   70.00  72.00   6.31   36
 29  \w    106.00 143.00   1.00    3.50    --   70.00  73.00 172.61   37
 30  \w     40.00  73.00   1.00    3.50    --   70.00  71.00 150.59   33
 31  \w    119.00 144.00   1.00   14.00    --   74.00  70.00-124.65   25
 32  \w     45.00  72.00   1.00   14.00    --   74.00  70.00-124.65   27
 33  \w     44.00  71.00   1.00   14.00    --   74.00  73.00  57.66   27
 34  \w     48.00  76.00   1.00   14.00    --   78.00  71.00 -89.52   28
 35  \w     53.00  79.00   1.00   14.00    --   82.00  69.00 -20.98   26
 36  \w     57.00  82.00   1.00   14.00    --   86.00  73.00  57.37   25
 37  \w     61.00  88.00   1.00   14.00    --   86.00  53.00-111.03   27
 38  \w     56.00  84.00   1.00   14.00    --   86.00  72.00 -79.56   28
 39  \w     58.00  84.00   1.00   14.00    --   86.00  65.00 179.09   26
 40  \w    114.00 158.00   1.00   14.00    --   86.00  74.00  94.65   44
 41  \w     55.00  88.00   1.00   14.00    --   86.00  74.00  94.65   33
 42  \w     62.00  89.00   1.00   14.00    --   90.00  64.00 -17.10   27
 43  \w     61.00 136.00   1.00   14.00    --   90.00  69.00  79.59   75
 44  \w     65.00  92.00   1.00   14.00    --   94.00  67.00-170.41   27
 45  \w    137.00 165.00   1.00   14.00    --   94.00  73.00 131.56   28
 46  \w     64.00  91.00   1.00   14.00    --   94.00  73.00 131.56   27
 47  \w    102.00 127.00   1.00   14.00    --  101.44 -77.00-180.00   25
 48  \w     75.00 158.00   1.00   14.00    --  101.44  61.00 120.00   83
 49  \w     27.00  86.00   1.00   14.00    --  101.44 -77.00-180.00   59
 50  \w     75.00 171.00   1.00   14.00    --  101.44  61.00 -60.00   96
 51  \w     42.00 112.00   1.00   14.00    --  101.44-125.00  90.00   70
 52  \w     76.00 151.00   1.00   14.00    --  101.44  57.00 -10.95   75
 53  \w     73.00 163.00   1.00   14.00    --  101.44  71.00  41.49   90
 54  \w     75.00 171.00   1.00   14.00    --  101.44  59.00 167.12   96
 55  \w     82.00 113.00   1.00   14.00    --  101.44-125.00 -60.00   31
 56  \w    136.00 168.00   1.00   14.00    --  101.44  61.00   0.00   32
 57  \w     76.00 103.00   1.00   14.00    --  101.44  61.00   0.00   27
 58  \w     31.00  76.00   1.00   14.00    --  101.44 -61.00  60.00   45
 59  \w     75.00 119.00   1.00   14.00    --  101.44  61.00  30.00   44
 60  \w    120.00 171.00   1.00   14.00    --  101.44  61.00-120.00   51
 61  \w     76.00 108.00   1.00   14.00    --  101.44  61.00-120.00   32
 62  \w     34.00  91.00   1.00   14.00    --  101.44 -61.00-150.00   57
 63  \w     30.00 113.00   1.00   14.00    --  101.44-125.00   0.00   83
 64  \w     28.00  53.00   1.00   14.00    --  101.44 -30.00-120.00   25
 65  \w     75.00 166.00   1.00   14.00    --  101.44  61.00-150.00   91
 66  \w     53.00  93.00   1.00   14.00    --  101.44 -61.00 -60.00   40
 67  \w     31.00 112.00   1.00   14.00    --  101.44-125.00-180.00   81
 68  \w    120.00 147.00   1.00   14.00    --  101.44  61.00 -90.00   27
 69  \w     76.00 108.00   1.00   14.00    --  101.44  61.00 -90.00   32
;
_diffrn_measurement_device '\k-geometry diffractometer'
_diffrn_measurement_device_type 'SuperNova, Titan S2'
_diffrn_measurement_method '\w scans'
_diffrn_measurement_specimen_support 'MiTeGen micromount'
_diffrn_orient_matrix_type 'CrysAlisPro convention (1999,Acta A55,543-557)'
_diffrn_orient_matrix_UB_11 -0.0721808000
_diffrn_orient_matrix_UB_12 -0.0418513000
_diffrn_orient_matrix_UB_13 -0.0977781000
_diffrn_orient_matrix_UB_21 -0.0475770000
_diffrn_orient_matrix_UB_22 -0.0932085000
_diffrn_orient_matrix_UB_23 0.0104826000
_diffrn_orient_matrix_UB_31 -0.0914209000
_diffrn_orient_matrix_UB_32 0.0493005000
_diffrn_orient_matrix_UB_33 0.0199900000
_diffrn_radiation_monochromator mirror
_diffrn_radiation_probe x-ray
_diffrn_radiation_type 'Cu K\a'
_diffrn_radiation_wavelength 1.54184
_diffrn_reflns_av_R_equivalents 0.0234
_diffrn_reflns_av_unetI/netI 0.0146
_diffrn_reflns_Laue_measured_fraction_full 0.999
_diffrn_reflns_Laue_measured_fraction_max 0.980
_diffrn_reflns_limit_h_max 15
_diffrn_reflns_limit_h_min -16
_diffrn_reflns_limit_k_max 17
_diffrn_reflns_limit_k_min -18
_diffrn_reflns_limit_l_max 21
_diffrn_reflns_limit_l_min -21
_diffrn_reflns_number 59544
_diffrn_reflns_point_group_measured_fraction_full 0.999
_diffrn_reflns_point_group_measured_fraction_max 0.980
_diffrn_reflns_theta_full 67.684
_diffrn_reflns_theta_max 72.525
_diffrn_reflns_theta_min 3.483
_diffrn_source 'microfocus sealed tube'
_diffrn_source_type 'Agilent Diffraction microfocus tube'
_exptl_absorpt_coefficient_mu 1.651
_exptl_absorpt_correction_T_max 1.000
_exptl_absorpt_correction_T_min 0.723
_exptl_absorpt_correction_type gaussian
_exptl_absorpt_process_details
;
CrysAlisPro 1.171.40.82a (Rigaku Oxford Diffraction, 2020)
Numerical absorption correction based on gaussian integration over
a multifaceted crystal model
Empirical absorption correction using spherical harmonics,
implemented in SCALE3 ABSPACK scaling algorithm.
;
_exptl_crystal_colour 'clear light colourless'
_exptl_crystal_colour_lustre clear
_exptl_crystal_colour_modifier light
_exptl_crystal_colour_primary colourless
_exptl_crystal_density_diffrn 1.289
_exptl_crystal_description block
_exptl_crystal_F_000 1216
_exptl_crystal_recrystallization_method 'ethanol - 30C'
_exptl_crystal_size_max 0.26
_exptl_crystal_size_mid 0.168
_exptl_crystal_size_min 0.064
_refine_diff_density_max 0.404
_refine_diff_density_min -0.404
_refine_diff_density_rms 0.038
_refine_ls_extinction_method none
_refine_ls_goodness_of_fit_ref 1.034
_refine_ls_hydrogen_treatment mixed
_refine_ls_matrix_type full
_refine_ls_number_parameters 763
_refine_ls_number_reflns 11523
_refine_ls_number_restraints 7
_refine_ls_restrained_S_all 1.034
_refine_ls_R_factor_all 0.0302
_refine_ls_R_factor_gt 0.0281
_refine_ls_shift/su_max 0.001
_refine_ls_shift/su_mean 0.000
_refine_ls_structure_factor_coef Fsqd
_refine_ls_weighting_details 'w=1/[\s^2^(Fo^2^)+(0.0399P)^2^+1.0686P] where P=(Fo^2^+2Fc^2^)/3'
_refine_ls_weighting_scheme calc
_refine_ls_wR_factor_gt 0.0762
_refine_ls_wR_factor_ref 0.0779
_reflns_Friedel_coverage 0.000
_reflns_number_gt 10732
_reflns_number_total 11523
_reflns_threshold_expression 'I > 2\s(I)'
_cod_data_source_file sc1c02907_si_002.cif
_cod_data_source_block ochdkc
_cod_original_cell_volume 2961.44(8)
_cod_database_code 4519021
_nottingham_internal_coll_name OCHDKC
_nottingham_internal_coll_number 18737
_nottingham_internal_coll_client CH/DLK
_nottingham_internal_coll_type custom
_nottingham_internal_coll_frame_method '\w scans'
_nottingham_internal_coll_frame_time '3.50, 14.00'
_nottingham_internal_coll_frame_width 1.00
_nottingham_internal_coll_user pcxch6
_nottingham_internal_coll_date 20/07/2020
_nottingham_internal_coll_location NOTTS
_nottingham_internal_coll_instrument 'GVA, PL13110002'
_nottingham_internal_process_date 06/08/2020
_nottingham_internal_process_user pcxch6
_nottingham_internal_solution_date 06/08/2020
_nottingham_internal_solution_user pcxch6
_nottingham_internal_refinement_date 20/08/2020
_nottingham_internal_refinement_user pcxch6
_nottingham_internal_self_archive_date 16/02/2021
_nottingham_internal_self_validation_date 16/02/2021
_nottingham_internal_self_validation_user pcxh6
_nottingham_internal_validation_date 17/02/2021
_nottingham_internal_validation_user pczspa
_nottingham_internal_archive_date 17/02/2021
_shelx_shelxl_version_number 2018/3
_chemical_oxdiff_formula C16H18N1O2P
_chemical_oxdiff_usercomment 'OCHDKC #18737 GVA-1807 CH/DLK fomblin micromount'
_shelx_space_group_comment
;
The symmetry employed for this shelxl refinement is uniquely defined
by the following loop, which should always be used as a source of
symmetry information in preference to the above space-group names.
They are only intended as comments.
;
_shelx_estimated_absorpt_t_max 0.902
_shelx_estimated_absorpt_t_min 0.673
_reflns_odcompleteness_completeness 99.95
_reflns_odcompleteness_iscentric 1
_reflns_odcompleteness_theta 66.97
_olex2_refinement_description
;
1. Fixed Uiso
 At 1.2 times of:
  All C(H) groups, All C(H,H) groups, All N(H) groups
 At 1.5 times of:
  All C(H,H,H) groups
2. Restrained distances
 N4-H4 = N3-H3A = N1-H1 = N2-H2A
 0.88 with sigma of 0.02
 N4-C62B \\sim N4-C62A
 with sigma of 0.02
 C63B-C62B \\sim C63A-C62A
 with sigma of 0.02
 C64B-C63B \\sim C64A-C63A
 with sigma of 0.02
3. Rigid body (RIGU) restrains
 C63A, C63B
 with sigma for 1-2 distances of 0.004 and sigma for 1-3 distances of 0.004
 C33, C62A, C62B
 with sigma for 1-2 distances of 0.004 and sigma for 1-3 distances of 0.004
 C64A, C64B
 with sigma for 1-2 distances of 0.004 and sigma for 1-3 distances of 0.004
4. Others
 Sof(C62B)=Sof(H62C)=Sof(H62D)=Sof(C63B)=Sof(H63C)=Sof(H63D)=Sof(C64B)=
 Sof(H64D)=Sof(H64E)=Sof(H64F)=1-FVAR(1)
 Sof(C62A)=Sof(H62A)=Sof(H62B)=Sof(C63A)=Sof(H63A)=Sof(H63B)=Sof(C64A)=
 Sof(H64A)=Sof(H64B)=Sof(H64C)=FVAR(1)
5.a Secondary CH2 refined with riding coordinates:
 C14(H14A,H14B), C15(H15A,H15B), C30(H30A,H30B), C31(H31A,H31B), C46(H46A,
 H46B), C47(H47A,H47B), C62A(H62A,H62B), C62B(H62C,H62D), C63A(H63A,H63B),
 C63B(H63C,H63D)
5.b Aromatic/amide H refined with riding coordinates:
 C2(H2), C3(H3), C4(H4A), C5(H5), C6(H6), C8(H8), C9(H9), C10(H10), C11(H11),
 C12(H12), C18(H18), C19(H19), C20(H20), C21(H21), C22(H22), C24(H24), C25(H25),
  C26(H26), C27(H27), C28(H28), N3(H3A), C34(H34), C35(H35), C36(H36), C37(H37),
  C38(H38), C40(H40), C41(H41), C42(H42), C43(H43), C44(H44), C50(H50),
 C51(H51), C52(H52), C53(H53), C54(H54), C56(H56), C57(H57), C58(H58), C59(H59),
  C60(H60)
5.c Idealised Me refined as rotating group:
 C16(H16A,H16B,H16C), C32(H32A,H32B,H32C), C48(H48A,H48B,H48C), C64A(H64A,H64B,
 H64C), C64B(H64D,H64E,H64F)
;
_olex2_exptl_crystal_mounting_method 'in fomblin film on a micromount'
_olex2_submission_original_sample_id OCHDKC
_olex2_submission_special_instructions 'No special instructions were received'
_oxdiff_exptl_absorpt_empirical_details
;
Empirical correction (ABSPACK) includes:
- Absorption correction using spherical harmonics
- Frame scaling
;
_oxdiff_exptl_absorpt_empirical_full_max 1.765
_oxdiff_exptl_absorpt_empirical_full_min 0.719

loop_
_space_group_symop_operation_xyz
'x, y, z'
'-x, -y, -z'

loop_
_atom_site_label
_atom_site_type_symbol
_atom_site_fract_x
_atom_site_fract_y
_atom_site_fract_z
_atom_site_U_iso_or_equiv
_atom_site_adp_type
_atom_site_occupancy
_atom_site_site_symmetry_order
_atom_site_calc_flag
_atom_site_refinement_flags_posn
_atom_site_refinement_flags_adp
_atom_site_refinement_flags_occupancy
_atom_site_disorder_assembly
_atom_site_disorder_group
P1 P 0.07112(2) 0.71734(2) -0.03402(2) 0.01636(7) Uani 1 1 d . . . . .
O1 O 0.15815(6) 0.68211(6) 0.02167(5) 0.02215(17) Uani 1 1 d . . . . .
O2 O 0.05681(6) 0.80414(6) -0.15221(5) 0.02327(18) Uani 1 1 d . . . . .
N1 N 0.22952(8) 0.81853(7) -0.05855(6) 0.0206(2) Uani 1 1 d D . . . .
H1 H 0.2716(11) 0.8054(10) -0.0147(9) 0.025 Uiso 1 1 d D U . . .
C1 C 0.01281(8) 0.80456(8) 0.02821(7) 0.0166(2) Uani 1 1 d . . . . .
C2 C 0.03539(9) 0.81092(8) 0.11412(7) 0.0200(2) Uani 1 1 d . . . . .
H2 H 0.079448 0.770281 0.136887 0.024 Uiso 1 1 calc R U . . .
C3 C -0.00635(10) 0.87638(9) 0.16611(7) 0.0234(2) Uani 1 1 d . . . . .
H3 H 0.008871 0.880266 0.224377 0.028 Uiso 1 1 calc R U . . .
C4 C -0.07027(10) 0.93626(9) 0.13341(8) 0.0236(2) Uani 1 1 d . . . . .
H4A H -0.099282 0.980673 0.169099 0.028 Uiso 1 1 calc R U . . .
C5 C -0.09188(9) 0.93126(9) 0.04838(8) 0.0221(2) Uani 1 1 d . . . . .
H5 H -0.134939 0.972884 0.026274 0.027 Uiso 1 1 calc R U . . .
C6 C -0.05073(9) 0.86565(8) -0.00430(7) 0.0193(2) Uani 1 1 d . . . . .
H6 H -0.065760 0.862275 -0.062422 0.023 Uiso 1 1 calc R U . . .
C7 C -0.03633(9) 0.61847(8) -0.11910(7) 0.0187(2) Uani 1 1 d . . . . .
C8 C -0.02173(10) 0.52274(9) -0.12816(8) 0.0226(2) Uani 1 1 d . . . . .
H8 H 0.040936 0.511891 -0.088641 0.027 Uiso 1 1 calc R U . . .
C9 C -0.09910(10) 0.44323(9) -0.19514(9) 0.0272(3) Uani 1 1 d . . . . .
H9 H -0.089100 0.377991 -0.201551 0.033 Uiso 1 1 calc R U . . .
C10 C -0.19048(10) 0.45893(9) -0.25241(8) 0.0272(3) Uani 1 1 d . . . . .
H10 H -0.242529 0.404384 -0.298612 0.033 Uiso 1 1 calc R U . . .
C11 C -0.20680(10) 0.55400(9) -0.24290(8) 0.0264(3) Uani 1 1 d . . . . .
H11 H -0.270448 0.564311 -0.281837 0.032 Uiso 1 1 calc R U . . .
C12 C -0.12984(10) 0.63382(9) -0.17635(8) 0.0233(2) Uani 1 1 d . . . . .
H12 H -0.140725 0.698877 -0.169714 0.028 Uiso 1 1 calc R U . . .
C13 C 0.12183(9) 0.78752(8) -0.09140(7) 0.0178(2) Uani 1 1 d . . . . .
C14 C 0.28398(10) 0.87640(9) -0.09408(8) 0.0233(2) Uani 1 1 d . . . . .
H14A H 0.354161 0.916726 -0.047965 0.028 Uiso 1 1 calc R U . . .
H14B H 0.237875 0.921878 -0.111722 0.028 Uiso 1 1 calc R U . . .
C15 C 0.30582(11) 0.81302(10) -0.17183(9) 0.0291(3) Uani 1 1 d . . . . .
H15A H 0.236450 0.769785 -0.216881 0.035 Uiso 1 1 calc R U . . .
H15B H 0.356058 0.770587 -0.153625 0.035 Uiso 1 1 calc R U . . .
C16 C 0.35604(14) 0.87615(12) -0.21018(11) 0.0437(4) Uani 1 1 d . . . . .
H16A H 0.368500 0.833491 -0.260663 0.066 Uiso 1 1 calc R U . . .
H16B H 0.425738 0.917633 -0.166126 0.066 Uiso 1 1 calc R U . . .
H16C H 0.306217 0.917984 -0.228452 0.066 Uiso 1 1 calc R U . . .
P2 P 0.49755(2) 0.77195(2) 0.09640(2) 0.01535(7) Uani 1 1 d . . . . .
O3 O 0.40313(6) 0.82252(6) 0.08630(5) 0.02062(17) Uani 1 1 d . . . . .
O4 O 0.53254(6) 0.60066(6) 0.11876(5) 0.02081(17) Uani 1 1 d . . . . .
N2 N 0.35733(8) 0.62584(7) 0.08916(6) 0.01868(19) Uani 1 1 d D . . . .
H2A H 0.3157(11) 0.6656(10) 0.0781(9) 0.022 Uiso 1 1 d D U . . .
C17 C 0.61233(9) 0.84169(8) 0.19465(7) 0.0166(2) Uani 1 1 d . . . . .
C18 C 0.58939(9) 0.90972(8) 0.25970(7) 0.0198(2) Uani 1 1 d . . . . .
H18 H 0.515878 0.914910 0.251514 0.024 Uiso 1 1 calc R U . . .
C19 C 0.67341(10) 0.96998(8) 0.33643(8) 0.0238(2) Uani 1 1 d . . . . .
H19 H 0.657747 1.016955 0.380452 0.029 Uiso 1 1 calc R U . . .
C20 C 0.78029(10) 0.96109(9) 0.34833(8) 0.0238(2) Uani 1 1 d . . . . .
H20 H 0.838081 1.002775 0.400453 0.029 Uiso 1 1 calc R U . . .
C21 C 0.80361(10) 0.89179(9) 0.28474(8) 0.0254(3) Uani 1 1 d . . . . .
H21 H 0.876992 0.885217 0.294043 0.030 Uiso 1 1 calc R U . . .
C22 C 0.71988(9) 0.83204(9) 0.20756(8) 0.0226(2) Uani 1 1 d . . . . .
H22 H 0.735783 0.784870 0.163809 0.027 Uiso 1 1 calc R U . . .
C23 C 0.53967(9) 0.74568(8) 0.00505(7) 0.0196(2) Uani 1 1 d . . . . .
C24 C 0.59793(10) 0.82251(10) -0.00501(8) 0.0288(3) Uani 1 1 d . . . . .
H24 H 0.624166 0.885425 0.040262 0.035 Uiso 1 1 calc R U . . .
C25 C 0.61743(12) 0.80681(12) -0.08120(9) 0.0375(3) Uani 1 1 d . . . . .
H25 H 0.657609 0.858906 -0.087742 0.045 Uiso 1 1 calc R U . . .
C26 C 0.57850(11) 0.71541(12) -0.14773(9) 0.0369(3) Uani 1 1 d . . . . .
H26 H 0.591369 0.705116 -0.199998 0.044 Uiso 1 1 calc R U . . .
C27 C 0.52091(11) 0.63918(10) -0.13803(8) 0.0306(3) Uani 1 1 d . . . . .
H27 H 0.494281 0.576619 -0.183779 0.037 Uiso 1 1 calc R U . . .
C28 C 0.50173(10) 0.65353(9) -0.06180(7) 0.0231(2) Uani 1 1 d . . . . .
H28 H 0.462865 0.600693 -0.055214 0.028 Uiso 1 1 calc R U . . .
C29 C 0.46233(9) 0.64991(8) 0.10334(7) 0.0163(2) Uani 1 1 d . . . . .
C30 C 0.30385(9) 0.52819(8) 0.07715(8) 0.0210(2) Uani 1 1 d . . . . .
H30A H 0.239734 0.533422 0.094273 0.025 Uiso 1 1 calc R U . . .
H30B H 0.355135 0.500377 0.115013 0.025 Uiso 1 1 calc R U . . .
C31 C 0.26727(9) 0.46017(8) -0.01741(8) 0.0221(2) Uani 1 1 d . . . . .
H31A H 0.332379 0.445225 -0.030906 0.027 Uiso 1 1 calc R U . . .
H31B H 0.228412 0.494259 -0.055616 0.027 Uiso 1 1 calc R U . . .
C32 C 0.19249(11) 0.36425(10) -0.03679(10) 0.0346(3) Uani 1 1 d . . . . .
H32A H 0.166182 0.325173 -0.099184 0.052 Uiso 1 1 calc R U . . .
H32B H 0.130132 0.378779 -0.020145 0.052 Uiso 1 1 calc R U . . .
H32C H 0.232988 0.327004 -0.003515 0.052 Uiso 1 1 calc R U . . .
P3 P 0.08503(2) 0.71717(2) 0.44357(2) 0.01733(7) Uani 1 1 d . . . . .
O5 O 0.17520(6) 0.67618(6) 0.48901(5) 0.02415(18) Uani 1 1 d . . . . .
O6 O 0.06178(7) 0.83047(7) 0.34565(6) 0.02823(19) Uani 1 1 d . . . . .
N3 N 0.23788(8) 0.84005(7) 0.43215(6) 0.0211(2) Uani 1 1 d D . . . .
H3A H 0.279411 0.814698 0.467605 0.025 Uiso 1 1 calc DR U . . .
C33 C -0.02426(9) 0.62306(8) 0.35531(7) 0.0195(2) Uani 1 1 d . . . . .
C34 C -0.01185(10) 0.52588(9) 0.34069(8) 0.0240(2) Uani 1 1 d . . . . .
H34 H 0.052864 0.512299 0.375418 0.029 Uiso 1 1 calc R U . . .
C35 C -0.09418(11) 0.44900(9) 0.27533(8) 0.0290(3) Uani 1 1 d . . . . .
H35 H -0.085631 0.382856 0.265227 0.035 Uiso 1 1 calc R U . . .
C36 C -0.18870(11) 0.46877(10) 0.22491(8) 0.0294(3) Uani 1 1 d . . . . .
H36 H -0.244738 0.416031 0.180179 0.035 Uiso 1 1 calc R U . . .
C37 C -0.20204(10) 0.56506(10) 0.23930(8) 0.0275(3) Uani 1 1 d . . . . .
H37 H -0.267182 0.578150 0.204660 0.033 Uiso 1 1 calc R U . . .
C38 C -0.12011(10) 0.64231(9) 0.30438(8) 0.0236(2) Uani 1 1 d . . . . .
H38 H -0.129203 0.708296 0.314293 0.028 Uiso 1 1 calc R U . . .
C39 C 0.02700(9) 0.79068(8) 0.51566(7) 0.0193(2) Uani 1 1 d . . . . .
C40 C 0.04917(11) 0.77958(10) 0.59585(8) 0.0308(3) Uani 1 1 d . . . . .
H40 H 0.093053 0.734679 0.610400 0.037 Uiso 1 1 calc R U . . .
C41 C 0.00719(13) 0.83407(11) 0.65439(9) 0.0374(3) Uani 1 1 d . . . . .
H41 H 0.021904 0.826065 0.708810 0.045 Uiso 1 1 calc R U . . .
C42 C -0.05612(11) 0.90010(10) 0.63364(8) 0.0299(3) Uani 1 1 d . . . . .
H42 H -0.084814 0.937259 0.673844 0.036 Uiso 1 1 calc R U . . .
C43 C -0.07773(10) 0.91213(9) 0.55442(8) 0.0251(2) Uani 1 1 d . . . . .
H43 H -0.120715 0.957893 0.540597 0.030 Uiso 1 1 calc R U . . .
C44 C -0.03669(9) 0.85741(9) 0.49520(7) 0.0214(2) Uani 1 1 d . . . . .
H44 H -0.051990 0.865433 0.440726 0.026 Uiso 1 1 calc R U . . .
C45 C 0.13046(9) 0.80542(8) 0.39838(7) 0.0194(2) Uani 1 1 d . . . . .
C46 C 0.29071(10) 0.91829(9) 0.41335(8) 0.0263(3) Uani 1 1 d . . . . .
H46A H 0.326143 0.976445 0.467763 0.032 Uiso 1 1 calc R U . . .
H46B H 0.234368 0.938128 0.371618 0.032 Uiso 1 1 calc R U . . .
C47 C 0.37567(10) 0.88610(10) 0.37550(9) 0.0285(3) Uani 1 1 d . . . . .
H47A H 0.417762 0.944364 0.374057 0.034 Uiso 1 1 calc R U . . .
H47B H 0.427223 0.859302 0.414181 0.034 Uiso 1 1 calc R U . . .
C48 C 0.32649(15) 0.80907(11) 0.28459(11) 0.0445(4) Uani 1 1 d . . . . .
H48A H 0.283127 0.837922 0.244274 0.067 Uiso 1 1 calc R U . . .
H48B H 0.279426 0.753558 0.284433 0.067 Uiso 1 1 calc R U . . .
H48C H 0.385068 0.785842 0.266167 0.067 Uiso 1 1 calc R U . . .
P4 P 0.50191(2) 0.76630(2) 0.58331(2) 0.01637(7) Uani 1 1 d . . . . .
O7 O 0.41163(6) 0.82124(6) 0.56844(5) 0.02147(17) Uani 1 1 d . . . . .
O8 O 0.53804(7) 0.61170(6) 0.63272(6) 0.02483(18) Uani 1 1 d . . . . .
N4 N 0.36130(8) 0.63342(8) 0.59589(7) 0.0233(2) Uani 1 1 d D . . . .
H4 H 0.3172(11) 0.6665(10) 0.5744(10) 0.028 Uiso 1 1 d D U . . .
C49 C 0.62024(9) 0.83796(8) 0.67802(7) 0.0172(2) Uani 1 1 d . . . . .
C50 C 0.60665(9) 0.92347(8) 0.73399(7) 0.0202(2) Uani 1 1 d . . . . .
H50 H 0.537433 0.941496 0.720525 0.024 Uiso 1 1 calc R U . . .
C51 C 0.69350(10) 0.98270(8) 0.80939(8) 0.0225(2) Uani 1 1 d . . . . .
H51 H 0.683999 1.041030 0.847479 0.027 Uiso 1 1 calc R U . . .
C52 C 0.79423(10) 0.95571(8) 0.82845(7) 0.0216(2) Uani 1 1 d . . . . .
H52 H 0.854129 0.996242 0.879581 0.026 Uiso 1 1 calc R U . . .
C53 C 0.80835(9) 0.86982(9) 0.77336(8) 0.0214(2) Uani 1 1 d . . . . .
H53 H 0.877593 0.851864 0.787217 0.026 Uiso 1 1 calc R U . . .
C54 C 0.72159(9) 0.81035(8) 0.69826(7) 0.0202(2) Uani 1 1 d . . . . .
H54 H 0.730924 0.751370 0.660890 0.024 Uiso 1 1 calc R U . . .
C55 C 0.54197(9) 0.72390(8) 0.49134(7) 0.0184(2) Uani 1 1 d . . . . .
C56 C 0.62550(10) 0.78052(9) 0.48367(8) 0.0252(2) Uani 1 1 d . . . . .
H56 H 0.669933 0.837923 0.531382 0.030 Uiso 1 1 calc R U . . .
C57 C 0.64392(11) 0.75320(10) 0.40640(9) 0.0299(3) Uani 1 1 d . . . . .
H57 H 0.701353 0.791598 0.401538 0.036 Uiso 1 1 calc R U . . .
C58 C 0.57861(11) 0.66998(10) 0.33637(8) 0.0284(3) Uani 1 1 d . . . . .
H58 H 0.590289 0.652063 0.283146 0.034 Uiso 1 1 calc R U . . .
C59 C 0.49645(11) 0.61312(10) 0.34414(8) 0.0298(3) Uani 1 1 d . . . . .
H59 H 0.452231 0.555755 0.296277 0.036 Uiso 1 1 calc R U . . .
C60 C 0.47811(10) 0.63921(9) 0.42128(8) 0.0251(2) Uani 1 1 d . . . . .
H60 H 0.422049 0.599376 0.426379 0.030 Uiso 1 1 calc R U . . .
C61 C 0.46560(9) 0.65460(8) 0.60635(7) 0.0185(2) Uani 1 1 d . . . . .
C62A C 0.31892(18) 0.55486(17) 0.62120(16) 0.0273(5) Uani 0.838(4) 1 d D . P A 1
H62A H 0.300942 0.585473 0.673033 0.033 Uiso 0.838(4) 1 calc R U P A 1
H62B H 0.376674 0.517807 0.637424 0.033 Uiso 0.838(4) 1 calc R U P A 1
C62B C 0.3023(9) 0.5411(7) 0.5832(7) 0.026(3) Uani 0.162(4) 1 d D . P A 2
H62C H 0.238402 0.552196 0.599631 0.031 Uiso 0.162(4) 1 calc R U P A 2
H62D H 0.349542 0.513391 0.623570 0.031 Uiso 0.162(4) 1 calc R U P A 2
C63A C 0.21748(12) 0.48337(11) 0.54829(10) 0.0285(4) Uani 0.838(4) 1 d D . P A 1
H63A H 0.193446 0.432245 0.568437 0.034 Uiso 0.838(4) 1 calc R U P A 1
H63B H 0.157896 0.519576 0.535419 0.034 Uiso 0.838(4) 1 calc R U P A 1
C63B C 0.2625(11) 0.4657(9) 0.4929(9) 0.030(3) Uani 0.162(4) 1 d D . P A 2
H63C H 0.324665 0.439285 0.481353 0.036 Uiso 0.162(4) 1 calc R U P A 2
H63D H 0.230699 0.496914 0.449977 0.036 Uiso 0.162(4) 1 calc R U P A 2
C64A C 0.2367(3) 0.4340(2) 0.46574(19) 0.0389(7) Uani 0.838(4) 1 d D . P A 1
H64A H 0.170988 0.385248 0.422862 0.058 Uiso 0.838(4) 1 calc R U P A 1
H64B H 0.298302 0.401015 0.478633 0.058 Uiso 0.838(4) 1 calc R U P A 1
H64C H 0.253233 0.483529 0.442136 0.058 Uiso 0.838(4) 1 calc R U P A 1
C64B C 0.1775(7) 0.3829(7) 0.4827(8) 0.046(3) Uani 0.162(4) 1 d D . P A 2
H64D H 0.209165 0.352252 0.525294 0.069 Uiso 0.162(4) 1 calc R U P A 2
H64E H 0.152881 0.333629 0.423720 0.069 Uiso 0.162(4) 1 calc R U P A 2
H64F H 0.115205 0.408988 0.492535 0.069 Uiso 0.162(4) 1 calc R U P A 2

loop_
_atom_site_aniso_label
_atom_site_aniso_U_11
_atom_site_aniso_U_22
_atom_site_aniso_U_33
_atom_site_aniso_U_23
_atom_site_aniso_U_13
_atom_site_aniso_U_12
P1 0.01377(13) 0.01818(13) 0.01750(13) 0.00833(11) 0.00439(11) 0.00377(10)
O1 0.0169(4) 0.0257(4) 0.0257(4) 0.0141(3) 0.0052(3) 0.0066(3)
O2 0.0193(4) 0.0319(4) 0.0215(4) 0.0149(4) 0.0058(3) 0.0071(3)
N1 0.0167(5) 0.0262(5) 0.0211(5) 0.0136(4) 0.0052(4) 0.0039(4)
C1 0.0134(5) 0.0174(5) 0.0175(5) 0.0066(4) 0.0042(4) 0.0001(4)
C2 0.0190(5) 0.0213(5) 0.0194(5) 0.0107(4) 0.0043(4) 0.0016(4)
C3 0.0264(6) 0.0273(6) 0.0168(5) 0.0095(5) 0.0078(5) 0.0016(5)
C4 0.0243(6) 0.0257(6) 0.0207(6) 0.0058(5) 0.0108(5) 0.0052(5)
C5 0.0215(6) 0.0239(6) 0.0213(6) 0.0096(5) 0.0062(5) 0.0075(5)
C6 0.0193(5) 0.0226(5) 0.0155(5) 0.0082(4) 0.0046(4) 0.0043(4)
C7 0.0166(5) 0.0199(5) 0.0193(5) 0.0060(4) 0.0075(4) 0.0032(4)
C8 0.0201(6) 0.0232(6) 0.0269(6) 0.0105(5) 0.0101(5) 0.0062(5)
C9 0.0290(6) 0.0197(6) 0.0341(7) 0.0080(5) 0.0151(5) 0.0041(5)
C10 0.0255(6) 0.0244(6) 0.0251(6) 0.0034(5) 0.0086(5) -0.0034(5)
C11 0.0215(6) 0.0287(6) 0.0239(6) 0.0088(5) 0.0040(5) 0.0011(5)
C12 0.0210(6) 0.0216(6) 0.0251(6) 0.0088(5) 0.0057(5) 0.0041(5)
C13 0.0187(5) 0.0192(5) 0.0170(5) 0.0071(4) 0.0076(4) 0.0050(4)
C14 0.0197(6) 0.0250(6) 0.0290(6) 0.0147(5) 0.0095(5) 0.0032(5)
C15 0.0317(7) 0.0298(6) 0.0353(7) 0.0173(6) 0.0184(6) 0.0087(5)
C16 0.0515(9) 0.0493(9) 0.0487(9) 0.0271(8) 0.0326(8) 0.0104(7)
P2 0.01406(13) 0.01482(13) 0.01452(13) 0.00466(10) 0.00263(10) 0.00311(10)
O3 0.0165(4) 0.0195(4) 0.0220(4) 0.0069(3) 0.0025(3) 0.0057(3)
O4 0.0193(4) 0.0213(4) 0.0229(4) 0.0097(3) 0.0067(3) 0.0082(3)
N2 0.0172(5) 0.0175(5) 0.0225(5) 0.0089(4) 0.0068(4) 0.0054(4)
C17 0.0163(5) 0.0155(5) 0.0158(5) 0.0058(4) 0.0032(4) 0.0022(4)
C18 0.0195(5) 0.0187(5) 0.0208(5) 0.0072(4) 0.0065(4) 0.0057(4)
C19 0.0307(6) 0.0186(5) 0.0180(5) 0.0041(4) 0.0064(5) 0.0053(5)
C20 0.0234(6) 0.0219(6) 0.0182(5) 0.0082(5) -0.0011(5) -0.0030(5)
C21 0.0161(5) 0.0352(7) 0.0243(6) 0.0136(5) 0.0045(5) 0.0032(5)
C22 0.0189(6) 0.0295(6) 0.0187(5) 0.0074(5) 0.0068(5) 0.0073(5)
C23 0.0181(5) 0.0238(6) 0.0166(5) 0.0092(4) 0.0042(4) 0.0057(4)
C24 0.0285(6) 0.0309(7) 0.0246(6) 0.0126(5) 0.0061(5) -0.0008(5)
C25 0.0319(7) 0.0544(9) 0.0337(7) 0.0276(7) 0.0119(6) 0.0031(6)
C26 0.0331(7) 0.0641(10) 0.0232(6) 0.0229(7) 0.0133(6) 0.0202(7)
C27 0.0335(7) 0.0390(7) 0.0185(6) 0.0085(5) 0.0077(5) 0.0181(6)
C28 0.0245(6) 0.0242(6) 0.0191(5) 0.0079(5) 0.0052(5) 0.0093(5)
C29 0.0183(5) 0.0170(5) 0.0118(5) 0.0043(4) 0.0041(4) 0.0039(4)
C30 0.0211(6) 0.0210(5) 0.0245(6) 0.0112(5) 0.0104(5) 0.0039(4)
C31 0.0195(5) 0.0212(6) 0.0260(6) 0.0073(5) 0.0102(5) 0.0033(4)
C32 0.0313(7) 0.0228(6) 0.0465(8) 0.0052(6) 0.0186(6) -0.0002(5)
P3 0.01445(13) 0.02106(14) 0.01646(13) 0.00889(11) 0.00375(11) 0.00364(10)
O5 0.0177(4) 0.0270(4) 0.0271(4) 0.0144(4) 0.0030(3) 0.0051(3)
O6 0.0224(4) 0.0411(5) 0.0284(5) 0.0235(4) 0.0074(4) 0.0094(4)
N3 0.0185(5) 0.0248(5) 0.0234(5) 0.0135(4) 0.0072(4) 0.0048(4)
C33 0.0174(5) 0.0244(6) 0.0162(5) 0.0064(4) 0.0069(4) 0.0033(4)
C34 0.0224(6) 0.0262(6) 0.0250(6) 0.0099(5) 0.0101(5) 0.0061(5)
C35 0.0318(7) 0.0239(6) 0.0297(6) 0.0062(5) 0.0134(5) 0.0026(5)
C36 0.0265(6) 0.0311(7) 0.0218(6) 0.0021(5) 0.0077(5) -0.0045(5)
C37 0.0201(6) 0.0379(7) 0.0199(6) 0.0077(5) 0.0049(5) 0.0038(5)
C38 0.0215(6) 0.0271(6) 0.0204(6) 0.0076(5) 0.0061(5) 0.0065(5)
C39 0.0171(5) 0.0219(5) 0.0159(5) 0.0060(4) 0.0043(4) -0.0003(4)
C40 0.0379(7) 0.0375(7) 0.0227(6) 0.0165(5) 0.0114(5) 0.0135(6)
C41 0.0508(9) 0.0477(8) 0.0214(6) 0.0166(6) 0.0180(6) 0.0143(7)
C42 0.0322(7) 0.0327(7) 0.0224(6) 0.0039(5) 0.0138(5) 0.0030(5)
C43 0.0228(6) 0.0257(6) 0.0241(6) 0.0062(5) 0.0084(5) 0.0034(5)
C44 0.0205(6) 0.0250(6) 0.0175(5) 0.0083(5) 0.0056(4) 0.0031(5)
C45 0.0199(5) 0.0235(5) 0.0175(5) 0.0095(4) 0.0080(4) 0.0066(4)
C46 0.0277(6) 0.0232(6) 0.0313(6) 0.0131(5) 0.0124(5) 0.0032(5)
C47 0.0217(6) 0.0363(7) 0.0369(7) 0.0239(6) 0.0123(5) 0.0067(5)
C48 0.0616(10) 0.0340(8) 0.0484(9) 0.0141(7) 0.0356(8) 0.0039(7)
P4 0.01495(13) 0.01732(13) 0.01537(13) 0.00606(10) 0.00340(10) 0.00463(10)
O7 0.0178(4) 0.0222(4) 0.0220(4) 0.0080(3) 0.0037(3) 0.0072(3)
O8 0.0202(4) 0.0243(4) 0.0313(5) 0.0144(4) 0.0065(3) 0.0071(3)
N4 0.0182(5) 0.0250(5) 0.0278(5) 0.0129(4) 0.0063(4) 0.0054(4)
C49 0.0166(5) 0.0177(5) 0.0162(5) 0.0069(4) 0.0042(4) 0.0029(4)
C50 0.0204(5) 0.0191(5) 0.0221(6) 0.0084(4) 0.0077(5) 0.0067(4)
C51 0.0282(6) 0.0172(5) 0.0204(6) 0.0056(4) 0.0083(5) 0.0040(5)
C52 0.0220(6) 0.0212(5) 0.0174(5) 0.0083(4) 0.0027(4) -0.0022(4)
C53 0.0168(5) 0.0265(6) 0.0215(6) 0.0118(5) 0.0051(4) 0.0046(4)
C54 0.0202(5) 0.0217(5) 0.0183(5) 0.0067(4) 0.0065(4) 0.0073(4)
C55 0.0182(5) 0.0204(5) 0.0170(5) 0.0087(4) 0.0044(4) 0.0071(4)
C56 0.0273(6) 0.0228(6) 0.0243(6) 0.0082(5) 0.0091(5) 0.0021(5)
C57 0.0318(7) 0.0341(7) 0.0311(7) 0.0169(6) 0.0161(6) 0.0057(5)
C58 0.0317(7) 0.0387(7) 0.0202(6) 0.0138(5) 0.0118(5) 0.0146(6)
C59 0.0299(7) 0.0330(7) 0.0189(6) 0.0031(5) 0.0061(5) 0.0043(5)
C60 0.0222(6) 0.0277(6) 0.0209(6) 0.0060(5) 0.0061(5) 0.0011(5)
C61 0.0195(5) 0.0182(5) 0.0148(5) 0.0048(4) 0.0039(4) 0.0038(4)
C62A 0.0241(10) 0.0306(11) 0.0279(12) 0.0152(11) 0.0075(10) 0.0003(8)
C62B 0.019(5) 0.026(5) 0.018(5) -0.002(5) -0.002(5) 0.006(3)
C63A 0.0236(8) 0.0285(8) 0.0362(9) 0.0179(7) 0.0097(7) 0.0021(6)
C63B 0.020(6) 0.019(7) 0.048(9) 0.014(6) 0.005(6) 0.004(5)
C64A 0.0367(17) 0.0321(17) 0.0422(17) 0.0084(12) 0.0112(13) 0.0118(12)
C64B 0.023(4) 0.028(5) 0.085(8) 0.022(5) 0.018(5) -0.001(4)

loop_
_atom_type_symbol
_atom_type_description
_atom_type_scat_dispersion_real
_atom_type_scat_dispersion_imag
_atom_type_scat_source
C C 0.0181 0.0091 'International Tables Vol C Tables 4.2.6.8 and 6.1.1.4'
H H 0.0000 0.0000 'International Tables Vol C Tables 4.2.6.8 and 6.1.1.4'
N N 0.0311 0.0180 'International Tables Vol C Tables 4.2.6.8 and 6.1.1.4'
O O 0.0492 0.0322 'International Tables Vol C Tables 4.2.6.8 and 6.1.1.4'
P P 0.2955 0.4335 'International Tables Vol C Tables 4.2.6.8 and 6.1.1.4'

loop_
_exptl_crystal_face_index_h
_exptl_crystal_face_index_k
_exptl_crystal_face_index_l
_exptl_crystal_face_perp_dist
-5 3 0 0.0579
2 -1 -5 0.0787
2 -2 -5 0.0725
-4 1 -5 0.0727
3 -3 -5 0.0640
2 -3 -5 0.0661
5 1 -1 0.0939
0 -5 -2 0.0418
1 -5 -1 0.0305
-1 5 1 0.0414
-2 -5 0 0.0361
2 5 0 0.0541
-2 -5 1 0.0279
2 5 -1 0.0541
0 1 0 0.0330
-1 -5 1 0.0306
-2 -5 3 0.0395
4 -5 -1 0.0719
-3 1 5 0.0779
5 -3 -1 0.0913
4 -3 5 0.1406

loop_
_geom_angle_atom_site_label_1
_geom_angle_atom_site_label_2
_geom_angle_atom_site_label_3
_geom_angle
_geom_angle_site_symmetry_1
_geom_angle_site_symmetry_3
_geom_angle_publ_flag
O1 P1 C1 112.49(5) . . ?
O1 P1 C7 112.94(5) . . ?
O1 P1 C13 113.36(5) . . ?
C1 P1 C13 102.85(5) . . ?
C7 P1 C1 109.45(5) . . ?
C7 P1 C13 105.04(5) . . ?
C13 N1 H1 121.8(9) . . ?
C13 N1 C14 121.79(10) . . ?
C14 N1 H1 116.4(9) . . ?
C2 C1 P1 116.73(8) . . ?
C6 C1 P1 123.73(8) . . ?
C6 C1 C2 119.53(10) . . ?
C1 C2 H2 119.9 . . ?
C3 C2 C1 120.11(10) . . ?
C3 C2 H2 119.9 . . ?
C2 C3 H3 119.9 . . ?
C2 C3 C4 120.24(11) . . ?
C4 C3 H3 119.9 . . ?
C3 C4 H4A 120.0 . . ?
C3 C4 C5 119.96(11) . . ?
C5 C4 H4A 120.0 . . ?
C4 C5 H5 119.9 . . ?
C6 C5 C4 120.20(11) . . ?
C6 C5 H5 119.9 . . ?
C1 C6 H6 120.0 . . ?
C5 C6 C1 119.94(10) . . ?
C5 C6 H6 120.0 . . ?
C8 C7 P1 116.97(9) . . ?
C8 C7 C12 119.76(10) . . ?
C12 C7 P1 123.25(9) . . ?
C7 C8 H8 120.1 . . ?
C9 C8 C7 119.85(11) . . ?
C9 C8 H8 120.1 . . ?
C8 C9 H9 119.9 . . ?
C10 C9 C8 120.11(11) . . ?
C10 C9 H9 119.9 . . ?
C9 C10 H10 119.8 . . ?
C9 C10 C11 120.46(11) . . ?
C11 C10 H10 119.8 . . ?
C10 C11 H11 120.1 . . ?
C12 C11 C10 119.80(11) . . ?
C12 C11 H11 120.1 . . ?
C7 C12 H12 120.0 . . ?
C11 C12 C7 120.00(11) . . ?
C11 C12 H12 120.0 . . ?
O2 C13 P1 120.19(8) . . ?
O2 C13 N1 125.77(10) . . ?
N1 C13 P1 114.00(8) . . ?
N1 C14 H14A 109.0 . . ?
N1 C14 H14B 109.0 . . ?
N1 C14 C15 112.82(10) . . ?
H14A C14 H14B 107.8 . . ?
C15 C14 H14A 109.0 . . ?
C15 C14 H14B 109.0 . . ?
C14 C15 H15A 109.4 . . ?
C14 C15 H15B 109.4 . . ?
C14 C15 C16 111.11(11) . . ?
H15A C15 H15B 108.0 . . ?
C16 C15 H15A 109.4 . . ?
C16 C15 H15B 109.4 . . ?
C15 C16 H16A 109.5 . . ?
C15 C16 H16B 109.5 . . ?
C15 C16 H16C 109.5 . . ?
H16A C16 H16B 109.5 . . ?
H16A C16 H16C 109.5 . . ?
H16B C16 H16C 109.5 . . ?
O3 P2 C17 111.54(5) . . ?
O3 P2 C23 113.09(5) . . ?
O3 P2 C29 111.43(5) . . ?
C17 P2 C23 109.43(5) . . ?
C17 P2 C29 106.37(5) . . ?
C23 P2 C29 104.55(5) . . ?
C29 N2 H2A 119.1(9) . . ?
C29 N2 C30 123.50(10) . . ?
C30 N2 H2A 116.6(9) . . ?
C18 C17 P2 116.22(8) . . ?
C18 C17 C22 119.91(10) . . ?
C22 C17 P2 123.86(9) . . ?
C17 C18 H18 119.8 . . ?
C19 C18 C17 120.32(11) . . ?
C19 C18 H18 119.8 . . ?
C18 C19 H19 120.3 . . ?
C20 C19 C18 119.49(11) . . ?
C20 C19 H19 120.3 . . ?
C19 C20 H20 119.7 . . ?
C19 C20 C21 120.54(11) . . ?
C21 C20 H20 119.7 . . ?
C20 C21 H21 119.9 . . ?
C20 C21 C22 120.12(11) . . ?
C22 C21 H21 119.9 . . ?
C17 C22 H22 120.2 . . ?
C21 C22 C17 119.59(11) . . ?
C21 C22 H22 120.2 . . ?
C24 C23 P2 119.16(9) . . ?
C28 C23 P2 120.68(9) . . ?
C28 C23 C24 119.51(11) . . ?
C23 C24 H24 120.0 . . ?
C25 C24 C23 119.97(12) . . ?
C25 C24 H24 120.0 . . ?
C24 C25 H25 119.9 . . ?
C26 C25 C24 120.23(13) . . ?
C26 C25 H25 119.9 . . ?
C25 C26 H26 120.0 . . ?
C27 C26 C25 120.00(12) . . ?
C27 C26 H26 120.0 . . ?
C26 C27 H27 119.8 . . ?
C26 C27 C28 120.41(13) . . ?
C28 C27 H27 119.8 . . ?
C23 C28 H28 120.1 . . ?
C27 C28 C23 119.88(12) . . ?
C27 C28 H28 120.1 . . ?
O4 C29 P2 120.75(8) . . ?
O4 C29 N2 127.27(10) . . ?
N2 C29 P2 111.97(8) . . ?
N2 C30 H30A 109.6 . . ?
N2 C30 H30B 109.6 . . ?
N2 C30 C31 110.45(9) . . ?
H30A C30 H30B 108.1 . . ?
C31 C30 H30A 109.6 . . ?
C31 C30 H30B 109.6 . . ?
C30 C31 H31A 109.2 . . ?
C30 C31 H31B 109.2 . . ?
C30 C31 C32 112.25(10) . . ?
H31A C31 H31B 107.9 . . ?
C32 C31 H31A 109.2 . . ?
C32 C31 H31B 109.2 . . ?
C31 C32 H32A 109.5 . . ?
C31 C32 H32B 109.5 . . ?
C31 C32 H32C 109.5 . . ?
H32A C32 H32B 109.5 . . ?
H32A C32 H32C 109.5 . . ?
H32B C32 H32C 109.5 . . ?
O5 P3 C33 112.60(5) . . ?
O5 P3 C39 112.74(5) . . ?
O5 P3 C45 113.15(5) . . ?
C33 P3 C39 107.77(5) . . ?
C33 P3 C45 107.36(5) . . ?
C39 P3 C45 102.55(5) . . ?
C45 N3 H3A 118.3 . . ?
C45 N3 C46 123.46(10) . . ?
C46 N3 H3A 118.3 . . ?
C34 C33 P3 116.62(9) . . ?
C34 C33 C38 119.62(11) . . ?
C38 C33 P3 123.72(9) . . ?
C33 C34 H34 120.0 . . ?
C35 C34 C33 119.97(11) . . ?
C35 C34 H34 120.0 . . ?
C34 C35 H35 120.0 . . ?
C36 C35 C34 120.02(12) . . ?
C36 C35 H35 120.0 . . ?
C35 C36 H36 119.8 . . ?
C35 C36 C37 120.41(12) . . ?
C37 C36 H36 119.8 . . ?
C36 C37 H37 120.0 . . ?
C36 C37 C38 119.93(12) . . ?
C38 C37 H37 120.0 . . ?
C33 C38 H38 120.0 . . ?
C37 C38 C33 120.04(11) . . ?
C37 C38 H38 120.0 . . ?
C40 C39 P3 117.13(9) . . ?
C40 C39 C44 119.57(11) . . ?
C44 C39 P3 123.30(9) . . ?
C39 C40 H40 120.0 . . ?
C41 C40 C39 120.04(12) . . ?
C41 C40 H40 120.0 . . ?
C40 C41 H41 119.9 . . ?
C42 C41 C40 120.12(12) . . ?
C42 C41 H41 119.9 . . ?
C41 C42 H42 119.9 . . ?
C41 C42 C43 120.17(12) . . ?
C43 C42 H42 119.9 . . ?
C42 C43 H43 119.9 . . ?
C42 C43 C44 120.10(12) . . ?
C44 C43 H43 119.9 . . ?
C39 C44 H44 120.0 . . ?
C43 C44 C39 119.99(11) . . ?
C43 C44 H44 120.0 . . ?
O6 C45 P3 119.55(9) . . ?
O6 C45 N3 126.30(11) . . ?
N3 C45 P3 114.02(8) . . ?
N3 C46 H46A 109.1 . . ?
N3 C46 H46B 109.1 . . ?
N3 C46 C47 112.35(10) . . ?
H46A C46 H46B 107.9 . . ?
C47 C46 H46A 109.1 . . ?
C47 C46 H46B 109.1 . . ?
C46 C47 H47A 109.0 . . ?
C46 C47 H47B 109.0 . . ?
H47A C47 H47B 107.8 . . ?
C48 C47 C46 113.11(11) . . ?
C48 C47 H47A 109.0 . . ?
C48 C47 H47B 109.0 . . ?
C47 C48 H48A 109.5 . . ?
C47 C48 H48B 109.5 . . ?
C47 C48 H48C 109.5 . . ?
H48A C48 H48B 109.5 . . ?
H48A C48 H48C 109.5 . . ?
H48B C48 H48C 109.5 . . ?
O7 P4 C49 112.12(5) . . ?
O7 P4 C55 113.00(5) . . ?
O7 P4 C61 112.96(5) . . ?
C49 P4 C55 108.91(5) . . ?
C49 P4 C61 103.56(5) . . ?
C55 P4 C61 105.67(5) . . ?
C61 N4 H4 119.1(10) . . ?
C61 N4 C62A 122.17(13) . . ?
C61 N4 C62B 126.4(5) . . ?
C62A N4 H4 118.7(10) . . ?
C62B N4 H4 109.7(11) . . ?
C50 C49 P4 116.66(8) . . ?
C50 C49 C54 119.92(10) . . ?
C54 C49 P4 123.39(9) . . ?
C49 C50 H50 119.7 . . ?
C51 C50 C49 120.54(11) . . ?
C51 C50 H50 119.7 . . ?
C50 C51 H51 120.4 . . ?
C52 C51 C50 119.27(11) . . ?
C52 C51 H51 120.4 . . ?
C51 C52 H52 119.7 . . ?
C51 C52 C53 120.62(11) . . ?
C53 C52 H52 119.7 . . ?
C52 C53 H53 119.9 . . ?
C54 C53 C52 120.18(11) . . ?
C54 C53 H53 119.9 . . ?
C49 C54 H54 120.3 . . ?
C53 C54 C49 119.46(10) . . ?
C53 C54 H54 120.3 . . ?
C56 C55 P4 121.39(9) . . ?
C56 C55 C60 119.45(11) . . ?
C60 C55 P4 118.57(9) . . ?
C55 C56 H56 119.9 . . ?
C57 C56 C55 120.13(11) . . ?
C57 C56 H56 119.9 . . ?
C56 C57 H57 119.9 . . ?
C58 C57 C56 120.10(12) . . ?
C58 C57 H57 119.9 . . ?
C57 C58 H58 120.1 . . ?
C59 C58 C57 119.86(12) . . ?
C59 C58 H58 120.1 . . ?
C58 C59 H59 119.8 . . ?
C58 C59 C60 120.48(12) . . ?
C60 C59 H59 119.8 . . ?
C55 C60 H60 120.0 . . ?
C59 C60 C55 119.96(11) . . ?
C59 C60 H60 120.0 . . ?
O8 C61 P4 118.95(9) . . ?
O8 C61 N4 127.17(11) . . ?
N4 C61 P4 113.79(8) . . ?
N4 C62A H62A 109.1 . . ?
N4 C62A H62B 109.1 . . ?
N4 C62A C63A 112.50(16) . . ?
H62A C62A H62B 107.8 . . ?
C63A C62A H62A 109.1 . . ?
C63A C62A H62B 109.1 . . ?
N4 C62B H62C 108.3 . . ?
N4 C62B H62D 108.3 . . ?
N4 C62B C63B 116.1(10) . . ?
H62C C62B H62D 107.4 . . ?
C63B C62B H62C 108.3 . . ?
C63B C62B H62D 108.3 . . ?
C62A C63A H63A 109.0 . . ?
C62A C63A H63B 109.0 . . ?
H63A C63A H63B 107.8 . . ?
C64A C63A C62A 112.92(17) . . ?
C64A C63A H63A 109.0 . . ?
C64A C63A H63B 109.0 . . ?
C62B C63B H63C 109.6 . . ?
C62B C63B H63D 109.6 . . ?
C62B C63B C64B 110.2(12) . . ?
H63C C63B H63D 108.1 . . ?
C64B C63B H63C 109.6 . . ?
C64B C63B H63D 109.6 . . ?
C63A C64A H64A 109.5 . . ?
C63A C64A H64B 109.5 . . ?
C63A C64A H64C 109.5 . . ?
H64A C64A H64B 109.5 . . ?
H64A C64A H64C 109.5 . . ?
H64B C64A H64C 109.5 . . ?
C63B C64B H64D 109.5 . . ?
C63B C64B H64E 109.5 . . ?
C63B C64B H64F 109.5 . . ?
H64D C64B H64E 109.5 . . ?
H64D C64B H64F 109.5 . . ?
H64E C64B H64F 109.5 . . ?

loop_
_geom_bond_atom_site_label_1
_geom_bond_atom_site_label_2
_geom_bond_distance
_geom_bond_site_symmetry_2
_geom_bond_publ_flag
P1 O1 1.4867(8) . ?
P1 C1 1.8025(11) . ?
P1 C7 1.8019(11) . ?
P1 C13 1.8626(11) . ?
O2 C13 1.2323(13) . ?
N1 H1 0.872(12) . ?
N1 C13 1.3279(15) . ?
N1 C14 1.4622(14) . ?
C1 C2 1.3976(15) . ?
C1 C6 1.3971(15) . ?
C2 H2 0.9500 . ?
C2 C3 1.3850(17) . ?
C3 H3 0.9500 . ?
C3 C4 1.3867(17) . ?
C4 H4A 0.9500 . ?
C4 C5 1.3904(16) . ?
C5 H5 0.9500 . ?
C5 C6 1.3878(16) . ?
C6 H6 0.9500 . ?
C7 C8 1.3945(16) . ?
C7 C12 1.3975(16) . ?
C8 H8 0.9500 . ?
C8 C9 1.3902(17) . ?
C9 H9 0.9500 . ?
C9 C10 1.3815(18) . ?
C10 H10 0.9500 . ?
C10 C11 1.3902(18) . ?
C11 H11 0.9500 . ?
C11 C12 1.3879(17) . ?
C12 H12 0.9500 . ?
C14 H14A 0.9900 . ?
C14 H14B 0.9900 . ?
C14 C15 1.5156(18) . ?
C15 H15A 0.9900 . ?
C15 H15B 0.9900 . ?
C15 C16 1.5215(18) . ?
C16 H16A 0.9800 . ?
C16 H16B 0.9800 . ?
C16 H16C 0.9800 . ?
P2 O3 1.4938(8) . ?
P2 C17 1.7959(11) . ?
P2 C23 1.7978(12) . ?
P2 C29 1.8558(11) . ?
O4 C29 1.2338(13) . ?
N2 H2A 0.856(12) . ?
N2 C29 1.3264(14) . ?
N2 C30 1.4592(14) . ?
C17 C18 1.3927(16) . ?
C17 C22 1.3942(16) . ?
C18 H18 0.9500 . ?
C18 C19 1.3881(16) . ?
C19 H19 0.9500 . ?
C19 C20 1.3856(18) . ?
C20 H20 0.9500 . ?
C20 C21 1.3879(18) . ?
C21 H21 0.9500 . ?
C21 C22 1.3884(17) . ?
C22 H22 0.9500 . ?
C23 C24 1.3980(17) . ?
C23 C28 1.3953(16) . ?
C24 H24 0.9500 . ?
C24 C25 1.3887(19) . ?
C25 H25 0.9500 . ?
C25 C26 1.386(2) . ?
C26 H26 0.9500 . ?
C26 C27 1.383(2) . ?
C27 H27 0.9500 . ?
C27 C28 1.3895(17) . ?
C28 H28 0.9500 . ?
C30 H30A 0.9900 . ?
C30 H30B 0.9900 . ?
C30 C31 1.5204(16) . ?
C31 H31A 0.9900 . ?
C31 H31B 0.9900 . ?
C31 C32 1.5212(16) . ?
C32 H32A 0.9800 . ?
C32 H32B 0.9800 . ?
C32 H32C 0.9800 . ?
P3 O5 1.4847(8) . ?
P3 C33 1.7999(11) . ?
P3 C39 1.8039(12) . ?
P3 C45 1.8605(11) . ?
O6 C45 1.2332(14) . ?
N3 H3A 0.8800 . ?
N3 C45 1.3313(15) . ?
N3 C46 1.4682(14) . ?
C33 C34 1.3956(17) . ?
C33 C38 1.3974(16) . ?
C34 H34 0.9500 . ?
C34 C35 1.3895(17) . ?
C35 H35 0.9500 . ?
C35 C36 1.3850(19) . ?
C36 H36 0.9500 . ?
C36 C37 1.3867(19) . ?
C37 H37 0.9500 . ?
C37 C38 1.3883(17) . ?
C38 H38 0.9500 . ?
C39 C40 1.3943(16) . ?
C39 C44 1.3945(16) . ?
C40 H40 0.9500 . ?
C40 C41 1.3872(19) . ?
C41 H41 0.9500 . ?
C41 C42 1.384(2) . ?
C42 H42 0.9500 . ?
C42 C43 1.3849(18) . ?
C43 H43 0.9500 . ?
C43 C44 1.3881(17) . ?
C44 H44 0.9500 . ?
C46 H46A 0.9900 . ?
C46 H46B 0.9900 . ?
C46 C47 1.5188(18) . ?
C47 H47A 0.9900 . ?
C47 H47B 0.9900 . ?
C47 C48 1.513(2) . ?
C48 H48A 0.9800 . ?
C48 H48B 0.9800 . ?
C48 H48C 0.9800 . ?
P4 O7 1.4923(8) . ?
P4 C49 1.7963(11) . ?
P4 C55 1.7973(12) . ?
P4 C61 1.8601(11) . ?
O8 C61 1.2305(14) . ?
N4 H4 0.854(12) . ?
N4 C61 1.3296(15) . ?
N4 C62A 1.483(2) . ?
N4 C62B 1.416(11) . ?
C49 C50 1.3919(16) . ?
C49 C54 1.3990(15) . ?
C50 H50 0.9500 . ?
C50 C51 1.3897(16) . ?
C51 H51 0.9500 . ?
C51 C52 1.3872(17) . ?
C52 H52 0.9500 . ?
C52 C53 1.3917(17) . ?
C53 H53 0.9500 . ?
C53 C54 1.3875(16) . ?
C54 H54 0.9500 . ?
C55 C56 1.3935(16) . ?
C55 C60 1.3936(16) . ?
C56 H56 0.9500 . ?
C56 C57 1.3890(18) . ?
C57 H57 0.9500 . ?
C57 C58 1.3864(19) . ?
C58 H58 0.9500 . ?
C58 C59 1.3824(19) . ?
C59 H59 0.9500 . ?
C59 C60 1.3865(18) . ?
C60 H60 0.9500 . ?
C62A H62A 0.9900 . ?
C62A H62B 0.9900 . ?
C62A C63A 1.526(3) . ?
C62B H62C 0.9900 . ?
C62B H62D 0.9900 . ?
C62B C63B 1.498(14) . ?
C63A H63A 0.9900 . ?
C63A H63B 0.9900 . ?
C63A C64A 1.510(3) . ?
C63B H63C 0.9900 . ?
C63B H63D 0.9900 . ?
C63B C64B 1.509(12) . ?
C64A H64A 0.9800 . ?
C64A H64B 0.9800 . ?
C64A H64C 0.9800 . ?
C64B H64D 0.9800 . ?
C64B H64E 0.9800 . ?
C64B H64F 0.9800 . ?

loop_
_geom_hbond_atom_site_label_D
_geom_hbond_atom_site_label_H
_geom_hbond_atom_site_label_A
_geom_hbond_distance_DH
_geom_hbond_distance_HA
_geom_hbond_distance_DA
_geom_hbond_angle_DHA
_geom_hbond_site_symmetry_A
_geom_hbond_publ_flag
N1 H1 O3 0.872(12) 1.957(13) 2.7808(12) 156.9(13) . yes
N2 H2A O1 0.856(12) 2.064(13) 2.8186(12) 146.6(13) . yes
N3 H3A O7 0.88 2.00 2.8161(12) 153.3 . yes
N4 H4 O5 0.854(12) 2.027(13) 2.8105(13) 152.0(14) . yes

loop_
_geom_torsion_atom_site_label_1
_geom_torsion_atom_site_label_2
_geom_torsion_atom_site_label_3
_geom_torsion_atom_site_label_4
_geom_torsion
_geom_torsion_site_symmetry_1
_geom_torsion_site_symmetry_2
_geom_torsion_site_symmetry_3
_geom_torsion_site_symmetry_4
_geom_torsion_publ_flag
P1 C1 C2 C3 179.87(9) . . . . ?
P1 C1 C6 C5 -179.56(9) . . . . ?
P1 C7 C8 C9 -176.93(9) . . . . ?
P1 C7 C12 C11 176.98(9) . . . . ?
O1 P1 C1 C2 -14.50(10) . . . . ?
O1 P1 C1 C6 164.40(9) . . . . ?
O1 P1 C7 C8 -5.57(11) . . . . ?
O1 P1 C7 C12 176.23(9) . . . . ?
O1 P1 C13 O2 165.60(9) . . . . ?
O1 P1 C13 N1 -16.67(10) . . . . ?
N1 C14 C15 C16 176.48(11) . . . . ?
C1 P1 C7 C8 -131.72(9) . . . . ?
C1 P1 C7 C12 50.08(11) . . . . ?
C1 P1 C13 O2 -72.68(10) . . . . ?
C1 P1 C13 N1 105.06(9) . . . . ?
C1 C2 C3 C4 -0.32(17) . . . . ?
C2 C1 C6 C5 -0.70(16) . . . . ?
C2 C3 C4 C5 -0.54(18) . . . . ?
C3 C4 C5 C6 0.77(18) . . . . ?
C4 C5 C6 C1 -0.14(17) . . . . ?
C6 C1 C2 C3 0.93(16) . . . . ?
C7 P1 C1 C2 111.92(9) . . . . ?
C7 P1 C1 C6 -69.19(10) . . . . ?
C7 P1 C13 O2 41.84(10) . . . . ?
C7 P1 C13 N1 -140.43(9) . . . . ?
C7 C8 C9 C10 -0.28(18) . . . . ?
C8 C7 C12 C11 -1.17(18) . . . . ?
C8 C9 C10 C11 -0.97(19) . . . . ?
C9 C10 C11 C12 1.14(19) . . . . ?
C10 C11 C12 C7 -0.06(18) . . . . ?
C12 C7 C8 C9 1.34(17) . . . . ?
C13 P1 C1 C2 -136.81(8) . . . . ?
C13 P1 C1 C6 42.08(10) . . . . ?
C13 P1 C7 C8 118.46(9) . . . . ?
C13 P1 C7 C12 -59.75(11) . . . . ?
C13 N1 C14 C15 -84.30(14) . . . . ?
C14 N1 C13 P1 -178.86(8) . . . . ?
C14 N1 C13 O2 -1.28(18) . . . . ?
P2 C17 C18 C19 -177.21(9) . . . . ?
P2 C17 C22 C21 177.76(9) . . . . ?
P2 C23 C24 C25 -170.69(10) . . . . ?
P2 C23 C28 C27 169.89(9) . . . . ?
O3 P2 C17 C18 21.38(10) . . . . ?
O3 P2 C17 C22 -157.59(9) . . . . ?
O3 P2 C23 C24 74.93(10) . . . . ?
O3 P2 C23 C28 -95.78(10) . . . . ?
O3 P2 C29 O4 -174.19(8) . . . . ?
O3 P2 C29 N2 6.45(9) . . . . ?
N2 C30 C31 C32 -169.05(10) . . . . ?
C17 P2 C23 C24 -50.07(11) . . . . ?
C17 P2 C23 C28 139.22(9) . . . . ?
C17 P2 C29 O4 -52.43(10) . . . . ?
C17 P2 C29 N2 128.21(8) . . . . ?
C17 C18 C19 C20 -0.82(17) . . . . ?
C18 C17 C22 C21 -1.18(17) . . . . ?
C18 C19 C20 C21 -0.80(18) . . . . ?
C19 C20 C21 C22 1.42(18) . . . . ?
C20 C21 C22 C17 -0.42(18) . . . . ?
C22 C17 C18 C19 1.81(17) . . . . ?
C23 P2 C17 C18 147.27(8) . . . . ?
C23 P2 C17 C22 -31.70(11) . . . . ?
C23 P2 C29 O4 63.32(10) . . . . ?
C23 P2 C29 N2 -116.04(8) . . . . ?
C23 C24 C25 C26 0.6(2) . . . . ?
C24 C23 C28 C27 -0.78(17) . . . . ?
C24 C25 C26 C27 -0.6(2) . . . . ?
C25 C26 C27 C28 0.0(2) . . . . ?
C26 C27 C28 C23 0.74(18) . . . . ?
C28 C23 C24 C25 0.13(19) . . . . ?
C29 P2 C17 C18 -100.32(9) . . . . ?
C29 P2 C17 C22 80.72(11) . . . . ?
C29 P2 C23 C24 -163.67(9) . . . . ?
C29 P2 C23 C28 25.62(10) . . . . ?
C29 N2 C30 C31 -85.00(13) . . . . ?
C30 N2 C29 P2 170.04(8) . . . . ?
C30 N2 C29 O4 -9.26(18) . . . . ?
P3 C33 C34 C35 178.15(9) . . . . ?
P3 C33 C38 C37 -177.87(9) . . . . ?
P3 C39 C40 C41 179.88(11) . . . . ?
P3 C39 C44 C43 -179.39(9) . . . . ?
O5 P3 C33 C34 0.19(11) . . . . ?
O5 P3 C33 C38 177.71(9) . . . . ?
O5 P3 C39 C40 -17.00(11) . . . . ?
O5 P3 C39 C44 162.28(9) . . . . ?
O5 P3 C45 O6 166.44(9) . . . . ?
O5 P3 C45 N3 -17.43(10) . . . . ?
N3 C46 C47 C48 68.79(14) . . . . ?
C33 P3 C39 C40 107.89(10) . . . . ?
C33 P3 C39 C44 -72.83(11) . . . . ?
C33 P3 C45 O6 41.57(11) . . . . ?
C33 P3 C45 N3 -142.30(9) . . . . ?
C33 C34 C35 C36 -0.24(19) . . . . ?
C34 C33 C38 C37 -0.42(17) . . . . ?
C34 C35 C36 C37 -0.16(19) . . . . ?
C35 C36 C37 C38 0.26(19) . . . . ?
C36 C37 C38 C33 0.03(18) . . . . ?
C38 C33 C34 C35 0.52(17) . . . . ?
C39 P3 C33 C34 -124.78(9) . . . . ?
C39 P3 C33 C38 52.74(11) . . . . ?
C39 P3 C45 O6 -71.83(10) . . . . ?
C39 P3 C45 N3 104.30(9) . . . . ?
C39 C40 C41 C42 -0.5(2) . . . . ?
C40 C39 C44 C43 -0.12(17) . . . . ?
C40 C41 C42 C43 -0.1(2) . . . . ?
C41 C42 C43 C44 0.51(19) . . . . ?
C42 C43 C44 C39 -0.41(18) . . . . ?
C44 C39 C40 C41 0.57(19) . . . . ?
C45 P3 C33 C34 125.39(9) . . . . ?
C45 P3 C33 C38 -57.09(11) . . . . ?
C45 P3 C39 C40 -139.01(10) . . . . ?
C45 P3 C39 C44 40.27(11) . . . . ?
C45 N3 C46 C47 -122.67(12) . . . . ?
C46 N3 C45 P3 -173.18(9) . . . . ?
C46 N3 C45 O6 2.65(19) . . . . ?
P4 C49 C50 C51 179.18(9) . . . . ?
P4 C49 C54 C53 -179.35(9) . . . . ?
P4 C55 C56 C57 -170.34(10) . . . . ?
P4 C55 C60 C59 169.94(10) . . . . ?
O7 P4 C49 C50 12.77(10) . . . . ?
O7 P4 C49 C54 -169.09(9) . . . . ?
O7 P4 C55 C56 91.83(10) . . . . ?
O7 P4 C55 C60 -79.33(10) . . . . ?
O7 P4 C61 O8 -168.99(9) . . . . ?
O7 P4 C61 N4 7.69(10) . . . . ?
N4 C62A C63A C64A 58.0(2) . . . . ?
N4 C62B C63B C64B -165.0(9) . . . . ?
C49 P4 C55 C56 -33.47(11) . . . . ?
C49 P4 C55 C60 155.37(9) . . . . ?
C49 P4 C61 O8 -47.47(10) . . . . ?
C49 P4 C61 N4 129.21(9) . . . . ?
C49 C50 C51 C52 0.00(17) . . . . ?
C50 C49 C54 C53 -1.27(17) . . . . ?
C50 C51 C52 C53 -0.66(17) . . . . ?
C51 C52 C53 C54 0.35(17) . . . . ?
C52 C53 C54 C49 0.61(17) . . . . ?
C54 C49 C50 C51 0.97(17) . . . . ?
C55 P4 C49 C50 138.58(9) . . . . ?
C55 P4 C49 C54 -43.28(11) . . . . ?
C55 P4 C61 O8 66.98(10) . . . . ?
C55 P4 C61 N4 -116.33(9) . . . . ?
C55 C56 C57 C58 0.59(19) . . . . ?
C56 C55 C60 C59 -1.39(18) . . . . ?
C56 C57 C58 C59 -1.3(2) . . . . ?
C57 C58 C59 C60 0.6(2) . . . . ?
C58 C59 C60 C55 0.72(19) . . . . ?
C60 C55 C56 C57 0.74(18) . . . . ?
C61 P4 C49 C50 -109.32(9) . . . . ?
C61 P4 C49 C54 68.83(10) . . . . ?
C61 P4 C55 C56 -144.17(9) . . . . ?
C61 P4 C55 C60 44.66(10) . . . . ?
C61 N4 C62A C63A -129.31(15) . . . . ?
C61 N4 C62B C63B -79.3(11) . . . . ?
C62A N4 C61 P4 -172.40(13) . . . . ?
C62A N4 C61 O8 4.0(2) . . . . ?
C62B N4 C61 P4 160.0(6) . . . . ?
C62B N4 C61 O8 -23.6(6) . . . . ?

loop_
_exptl_oxdiff_crystal_face_indexfrac_h
_exptl_oxdiff_crystal_face_indexfrac_k
_exptl_oxdiff_crystal_face_indexfrac_l
_exptl_oxdiff_crystal_face_x
_exptl_oxdiff_crystal_face_y
_exptl_oxdiff_crystal_face_z
-4.9973 2.9997 -0.0003 0.2352 -0.0418 0.6047
1.9986 -1.0014 -4.9962 0.3862 -0.0541 -0.3320
1.9984 -2.0010 -4.9962 0.4280 0.0391 -0.3812
-3.9984 0.9988 -4.9965 0.7354 0.0448 0.3149
2.9978 -3.0007 -4.9961 0.3977 0.0847 -0.5219
1.9983 -3.0006 -4.9961 0.4698 0.1322 -0.4305
4.9979 0.9984 -0.9993 -0.3048 -0.3413 -0.4277
-0.0010 -4.9985 -1.9982 0.4046 0.4450 -0.2863
0.9986 -4.9984 -0.9989 0.2348 0.4079 -0.3577
-0.9986 4.9984 0.9989 -0.2348 -0.4079 0.3577
-1.9999 -4.9976 0.0004 0.3535 0.5610 -0.0635
1.9999 4.9976 -0.0004 -0.3535 -0.5610 0.0635
-1.9999 -4.9973 0.9996 0.2558 0.5714 -0.0436
1.9999 4.9973 -0.9996 -0.2558 -0.5714 0.0436
0.0002 0.9996 -0.0001 -0.0418 -0.0932 0.0493
-1.0003 -4.9974 0.9996 0.1836 0.5239 -0.1349
-1.9997 -4.9967 2.9982 0.0603 0.5923 -0.0036
3.9973 -4.9989 -0.9988 0.0183 0.2653 -0.6319
-2.9981 1.0016 4.9962 -0.3140 0.1017 0.4233
4.9972 -2.9999 -0.9990 -0.1375 0.0314 -0.6247
3.9981 -2.9980 4.9966 -0.6517 0.1416 -0.4134
